data_4330143
loop_
_publ_author_name
'Xiaoyan Zhou'
'Pengxuan Li'
'Zhaohua Shi'
'Xiaoliang Tang'
'Chunyang Chen'
'Weisheng Liu'

_publ_section_title
;
 A Highly Selective Fluorescent Sensor for Distinguishing Cadmium from
 Zinc Ions Based on a Quinoline Platform
;
_journal_name_full 'Inorganic Chemistry'
_journal_page_first 9226
_journal_page_last 9231
_journal_paper_doi 10.1021/ic300661c
_journal_volume 51
_journal_year 2012
_chemical_formula_sum 'C21 H19 Cd N5 O9'
_chemical_formula_weight 597.81
_chemical_name_systematic
; 
 ? 
;
_space_group_IT_number 14
_symmetry_cell_setting monoclinic
_symmetry_space_group_name_Hall '-P 2yn'
_symmetry_space_group_name_H-M 'P 1 21/n 1'
_atom_sites_solution_hydrogens geom
_atom_sites_solution_primary direct
_atom_sites_solution_secondary difmap
_audit_creation_method SHELXL-97
_cell_angle_alpha 90.00
_cell_angle_beta 96.768(2)
_cell_angle_gamma 90.00
_cell_formula_units_Z 4
_cell_length_a 11.795(2)
_cell_length_b 13.266(3)
_cell_length_c 14.913(3)
_cell_measurement_reflns_used 6733
_cell_measurement_temperature 296(2)
_cell_measurement_theta_max 27.46
_cell_measurement_theta_min 2.32
_cell_volume 2317.2(8)
_computing_cell_refinement 'Bruker SAINT'
_computing_data_collection 'Bruker APEX2'
_computing_data_reduction 'Bruker SAINT'
_computing_molecular_graphics 'Bruker SHELXTL'
_computing_publication_material 'Bruker SHELXTL'
_computing_structure_refinement 'SHELXL-97 (Sheldrick, 1997)'
_computing_structure_solution 'SHELXS-97 (Sheldrick, 1990)'
_diffrn_ambient_temperature 296(2)
_diffrn_measured_fraction_theta_full 0.997
_diffrn_measured_fraction_theta_max 0.997
_diffrn_measurement_device_type 'Bruker APEX-II CCD'
_diffrn_measurement_method '\f and \w scans'
_diffrn_radiation_monochromator graphite
_diffrn_radiation_source 'fine-focus sealed tube'
_diffrn_radiation_type MoK\a
_diffrn_radiation_wavelength 0.71073
_diffrn_reflns_av_R_equivalents 0.0217
_diffrn_reflns_av_sigmaI/netI 0.0215
_diffrn_reflns_limit_h_max 13
_diffrn_reflns_limit_h_min -14
_diffrn_reflns_limit_k_max 16
_diffrn_reflns_limit_k_min -16
_diffrn_reflns_limit_l_max 18
_diffrn_reflns_limit_l_min -16
_diffrn_reflns_number 15408
_diffrn_reflns_theta_full 25.49
_diffrn_reflns_theta_max 25.49
_diffrn_reflns_theta_min 2.09
_exptl_absorpt_coefficient_mu 1.005
_exptl_absorpt_correction_T_max 0.8242
_exptl_absorpt_correction_T_min 0.7872
_exptl_absorpt_correction_type multi-scan
_exptl_absorpt_process_details sadabs
_exptl_crystal_colour colorless
_exptl_crystal_density_diffrn 1.714
_exptl_crystal_description block
_exptl_crystal_F_000 1200
_exptl_crystal_size_max 0.25
_exptl_crystal_size_mid 0.23
_exptl_crystal_size_min 0.20
_refine_diff_density_max 0.435
_refine_diff_density_min -0.328
_refine_diff_density_rms 0.050
_refine_ls_extinction_method none
_refine_ls_goodness_of_fit_ref 1.060
_refine_ls_hydrogen_treatment mixed
_refine_ls_matrix_type full
_refine_ls_number_parameters 330
_refine_ls_number_reflns 4298
_refine_ls_number_restraints 1
_refine_ls_restrained_S_all 1.060
_refine_ls_R_factor_all 0.0397
_refine_ls_R_factor_gt 0.0247
_refine_ls_shift/su_max 0.000
_refine_ls_shift/su_mean 0.000
_refine_ls_structure_factor_coef Fsqd
_refine_ls_weighting_details 'calc w=1/[\s^2^(Fo^2^)+(0.0255P)^2^+1.3975P] where P=(Fo^2^+2Fc^2^)/3'
_refine_ls_weighting_scheme calc
_refine_ls_wR_factor_gt 0.0542
_refine_ls_wR_factor_ref 0.0659
_reflns_number_gt 3429
_reflns_number_total 4298
_reflns_threshold_expression >2sigma(I)
_cod_data_source_file ic300661c_si_002_1.cif
_cod_data_source_block p21n
_cod_original_cell_volume 2317.3(8)
_cod_database_code 4330143

loop_
_symmetry_equiv_pos_as_xyz
'x, y, z'
'-x+1/2, y+1/2, -z+1/2'
'-x, -y, -z'
'x-1/2, -y-1/2, z-1/2'

loop_
_atom_site_label
_atom_site_type_symbol
_atom_site_fract_x
_atom_site_fract_y
_atom_site_fract_z
_atom_site_U_iso_or_equiv
_atom_site_adp_type
_atom_site_occupancy
_atom_site_symmetry_multiplicity
_atom_site_calc_flag
_atom_site_refinement_flags
C1 C 0.8858(3) 0.2919(2) 0.1411(2) 0.0645(9) Uani 1 1 d .
H1 H 0.8788 0.2602 0.1957 0.077 Uiso 1 1 calc R
C2 C 0.9519(3) 0.2458(3) 0.0811(3) 0.0744(10) Uani 1 1 d .
H2 H 0.9878 0.1847 0.0960 0.089 Uiso 1 1 calc R
C3 C 0.9635(3) 0.2901(3) 0.0014(3) 0.0672(9) Uani 1 1 d .
H3 H 1.0080 0.2598 -0.0385 0.081 Uiso 1 1 calc R
C4 C 0.9085(2) 0.3821(2) -0.0215(2) 0.0511(7) Uani 1 1 d .
C5 C 0.8425(2) 0.4238(2) 0.04280(18) 0.0435(6) Uani 1 1 d .
C6 C 0.9150(3) 0.4330(3) -0.1036(2) 0.0613(9) Uani 1 1 d .
H6 H 0.9594 0.4063 -0.1454 0.074 Uiso 1 1 calc R
C7 C 0.8577(3) 0.5197(3) -0.1222(2) 0.0635(9) Uani 1 1 d .
H7 H 0.8619 0.5517 -0.1772 0.076 Uiso 1 1 calc R
C8 C 0.7913(3) 0.5625(2) -0.0593(2) 0.0548(7) Uani 1 1 d .
H8 H 0.7519 0.6223 -0.0729 0.066 Uiso 1 1 calc R
C9 C 0.7850(2) 0.5164(2) 0.02095(18) 0.0430(6) Uani 1 1 d .
C10 C 0.6314(2) 0.6187(2) 0.05819(18) 0.0457(6) Uani 1 1 d .
H10A H 0.5871 0.5914 0.0048 0.055 Uiso 1 1 calc R
H10B H 0.6593 0.6848 0.0436 0.055 Uiso 1 1 calc R
C11 C 0.5586(2) 0.6266(2) 0.13445(18) 0.0418(6) Uani 1 1 d .
C12 C 0.3785(2) 0.7081(2) 0.16720(18) 0.0459(6) Uani 1 1 d .
C13 C 0.3576(3) 0.6561(3) 0.2426(2) 0.0575(8) Uani 1 1 d .
H13 H 0.4040 0.6024 0.2635 0.069 Uiso 1 1 calc R
C14 C 0.2649(3) 0.6849(3) 0.2885(2) 0.0723(10) Uani 1 1 d .
H14 H 0.2510 0.6496 0.3400 0.087 Uiso 1 1 calc R
C15 C 0.1960(3) 0.7621(3) 0.2596(2) 0.0703(10) Uani 1 1 d .
H15 H 0.1359 0.7794 0.2917 0.084 Uiso 1 1 calc R
C16 C 0.2134(2) 0.8168(2) 0.1819(2) 0.0569(8) Uani 1 1 d .
C17 C 0.1446(3) 0.8975(3) 0.1459(3) 0.0765(11) Uani 1 1 d .
H17 H 0.0828 0.9185 0.1745 0.092 Uiso 1 1 calc R
C18 C 0.1683(3) 0.9438(3) 0.0703(3) 0.0824(12) Uani 1 1 d .
H18 H 0.1234 0.9973 0.0466 0.099 Uiso 1 1 calc R
C19 C 0.2608(3) 0.9112(3) 0.0275(3) 0.0749(10) Uani 1 1 d .
H19 H 0.2754 0.9439 -0.0251 0.090 Uiso 1 1 calc R
C20 C 0.3060(2) 0.7892(2) 0.13438(19) 0.0467(7) Uani 1 1 d .
C21 C 0.9681(3) 0.5038(3) 0.3338(3) 0.0750(10) Uani 1 1 d .
H21A H 0.9644 0.5041 0.3977 0.113 Uiso 1 1 calc R
H21B H 1.0312 0.5445 0.3203 0.113 Uiso 1 1 calc R
H21C H 0.9784 0.4360 0.3139 0.113 Uiso 1 1 calc R
Cd1 Cd 0.714149(17) 0.447707(16) 0.219410(14) 0.04836(8) Uani 1 1 d .
N1 N 0.83281(19) 0.37876(17) 0.12357(16) 0.0490(6) Uani 1 1 d .
N2 N 0.46797(18) 0.68684(17) 0.11500(15) 0.0480(6) Uani 1 1 d .
H2A H 0.4637 0.7168 0.0636 0.058 Uiso 1 1 calc R
N3 N 0.3286(2) 0.83654(19) 0.05773(18) 0.0590(7) Uani 1 1 d .
N4 N 0.7104(2) 0.3599(2) 0.38949(17) 0.0562(6) Uani 1 1 d .
N5 N 0.5619(2) 0.2867(2) 0.13266(17) 0.0533(6) Uani 1 1 d .
O1 O 0.72446(15) 0.55368(14) 0.08735(12) 0.0483(5) Uani 1 1 d .
O2 O 0.58077(17) 0.58135(15) 0.20636(13) 0.0539(5) Uani 1 1 d .
O3 O 0.78846(18) 0.33291(17) 0.34503(14) 0.0651(6) Uani 1 1 d .
O4 O 0.64171(19) 0.42713(18) 0.35525(15) 0.0671(6) Uani 1 1 d .
O5 O 0.7000(2) 0.32482(19) 0.46406(15) 0.0814(7) Uani 1 1 d .
O6 O 0.6264(2) 0.25294(19) 0.19814(17) 0.0830(7) Uani 1 1 d .
O7 O 0.5631(2) 0.37954(18) 0.11885(18) 0.0792(7) Uani 1 1 d .
O8 O 0.49927(19) 0.23100(17) 0.08405(15) 0.0654(6) Uani 1 1 d .
O9 O 0.8651(2) 0.54355(19) 0.28860(18) 0.0733(7) Uani 1 1 d D
H9 H 0.865(3) 0.6027(14) 0.2958(19) 0.048(9) Uiso 1 1 d D

loop_
_atom_site_aniso_label
_atom_site_aniso_U_11
_atom_site_aniso_U_22
_atom_site_aniso_U_33
_atom_site_aniso_U_23
_atom_site_aniso_U_13
_atom_site_aniso_U_12
C1 0.070(2) 0.0541(19) 0.066(2) 0.0033(16) -0.0047(17) 0.0210(17)
C2 0.074(2) 0.060(2) 0.084(3) -0.0139(19) -0.011(2) 0.0317(18)
C3 0.0523(19) 0.071(2) 0.077(2) -0.028(2) -0.0012(17) 0.0212(16)
C4 0.0376(15) 0.0573(18) 0.0566(18) -0.0177(14) -0.0017(13) 0.0060(13)
C5 0.0335(14) 0.0464(16) 0.0489(16) -0.0070(12) -0.0017(12) 0.0030(11)
C6 0.0450(17) 0.085(2) 0.0556(19) -0.0196(17) 0.0114(14) 0.0050(16)
C7 0.058(2) 0.084(2) 0.0504(18) 0.0007(16) 0.0149(15) 0.0031(18)
C8 0.0518(17) 0.0578(18) 0.0559(18) 0.0061(15) 0.0112(14) 0.0108(14)
C9 0.0355(14) 0.0459(15) 0.0474(16) -0.0024(12) 0.0042(12) 0.0058(12)
C10 0.0432(15) 0.0429(15) 0.0513(16) 0.0026(12) 0.0071(12) 0.0113(12)
C11 0.0388(14) 0.0371(14) 0.0489(16) -0.0046(12) 0.0035(12) 0.0039(11)
C12 0.0364(14) 0.0525(17) 0.0492(16) -0.0089(13) 0.0073(12) -0.0015(12)
C13 0.0506(17) 0.069(2) 0.0531(18) 0.0007(16) 0.0087(14) -0.0030(15)
C14 0.065(2) 0.100(3) 0.055(2) -0.0048(19) 0.0197(17) -0.019(2)
C15 0.0471(19) 0.098(3) 0.070(2) -0.033(2) 0.0253(17) -0.0104(19)
C16 0.0384(16) 0.066(2) 0.068(2) -0.0291(17) 0.0121(14) -0.0032(14)
C17 0.0454(19) 0.075(2) 0.110(3) -0.036(2) 0.015(2) 0.0127(18)
C18 0.059(2) 0.064(2) 0.123(4) -0.010(2) 0.003(2) 0.0223(18)
C19 0.061(2) 0.065(2) 0.099(3) 0.012(2) 0.009(2) 0.0170(18)
C20 0.0346(14) 0.0511(16) 0.0551(17) -0.0118(14) 0.0075(12) 0.0011(12)
C21 0.054(2) 0.081(2) 0.088(3) -0.002(2) -0.0019(18) 0.0054(18)
Cd1 0.04625(13) 0.05235(13) 0.04583(13) 0.00609(10) 0.00272(9) 0.00835(10)
N1 0.0463(13) 0.0450(13) 0.0540(14) -0.0010(11) -0.0007(11) 0.0113(11)
N2 0.0441(13) 0.0547(14) 0.0465(13) 0.0080(11) 0.0112(10) 0.0128(11)
N3 0.0473(14) 0.0582(15) 0.0727(17) 0.0081(13) 0.0122(13) 0.0154(12)
N4 0.0545(16) 0.0608(16) 0.0529(15) 0.0082(13) 0.0045(13) -0.0136(13)
N5 0.0418(14) 0.0643(17) 0.0540(16) -0.0050(13) 0.0062(12) 0.0018(12)
O1 0.0469(11) 0.0505(11) 0.0486(11) 0.0045(9) 0.0099(9) 0.0178(9)
O2 0.0573(12) 0.0557(12) 0.0488(12) 0.0039(10) 0.0074(9) 0.0179(10)
O3 0.0583(13) 0.0797(15) 0.0589(13) 0.0143(11) 0.0138(11) 0.0050(12)
O4 0.0573(13) 0.0790(16) 0.0655(14) 0.0111(12) 0.0092(11) 0.0072(12)
O5 0.0952(18) 0.0897(18) 0.0630(15) 0.0256(13) 0.0256(13) -0.0061(15)
O6 0.0900(18) 0.0763(17) 0.0749(16) 0.0071(13) -0.0232(14) -0.0078(14)
O7 0.0686(15) 0.0517(14) 0.110(2) 0.0022(13) -0.0187(14) 0.0034(11)
O8 0.0661(14) 0.0653(14) 0.0619(14) -0.0088(11) -0.0042(11) -0.0059(11)
O9 0.0628(15) 0.0571(16) 0.0937(18) -0.0066(14) -0.0166(13) 0.0015(12)

loop_
_atom_type_symbol
_atom_type_description
_atom_type_scat_dispersion_real
_atom_type_scat_dispersion_imag
_atom_type_scat_source
C C 0.0033 0.0016 'International Tables Vol C Tables 4.2.6.8 and 6.1.1.4'
H H 0.0000 0.0000 'International Tables Vol C Tables 4.2.6.8 and 6.1.1.4'
N N 0.0061 0.0033 'International Tables Vol C Tables 4.2.6.8 and 6.1.1.4'
O O 0.0106 0.0060 'International Tables Vol C Tables 4.2.6.8 and 6.1.1.4'
Cd Cd -0.8075 1.2024 'International Tables Vol C Tables 4.2.6.8 and 6.1.1.4'

loop_
_geom_angle_atom_site_label_1
_geom_angle_atom_site_label_2
_geom_angle_atom_site_label_3
_geom_angle
N1 C1 C2 122.8(3)
N1 C1 H1 118.6
C2 C1 H1 118.6
C3 C2 C1 119.9(3)
C3 C2 H2 120.1
C1 C2 H2 120.1
C2 C3 C4 120.0(3)
C2 C3 H3 120.0
C4 C3 H3 120.0
C3 C4 C6 123.7(3)
C3 C4 C5 116.8(3)
C6 C4 C5 119.5(3)
N1 C5 C4 122.5(2)
N1 C5 C9 119.6(2)
C4 C5 C9 117.9(3)
C7 C6 C4 120.7(3)
C7 C6 H6 119.6
C4 C6 H6 119.6
C6 C7 C8 120.8(3)
C6 C7 H7 119.6
C8 C7 H7 119.6
C9 C8 C7 119.9(3)
C9 C8 H8 120.0
C7 C8 H8 120.0
C8 C9 O1 124.1(2)
C8 C9 C5 121.2(3)
O1 C9 C5 114.7(2)
O1 C10 C11 107.4(2)
O1 C10 H10A 110.2
C11 C10 H10A 110.2
O1 C10 H10B 110.2
C11 C10 H10B 110.2
H10A C10 H10B 108.5
O2 C11 N2 124.2(2)
O2 C11 C10 122.9(2)
N2 C11 C10 112.9(2)
C13 C12 N2 124.9(3)
C13 C12 C20 120.3(3)
N2 C12 C20 114.7(2)
C12 C13 C14 119.3(3)
C12 C13 H13 120.4
C14 C13 H13 120.4
C15 C14 C13 121.6(3)
C15 C14 H14 119.2
C13 C14 H14 119.2
C14 C15 C16 121.1(3)
C14 C15 H15 119.5
C16 C15 H15 119.5
C15 C16 C17 125.0(3)
C15 C16 C20 118.4(3)
C17 C16 C20 116.6(3)
C18 C17 C16 120.0(3)
C18 C17 H17 120.0
C16 C17 H17 120.0
C17 C18 C19 119.6(4)
C17 C18 H18 120.2
C19 C18 H18 120.2
N3 C19 C18 123.5(4)
N3 C19 H19 118.2
C18 C19 H19 118.2
N3 C20 C16 122.7(3)
N3 C20 C12 118.0(2)
C16 C20 C12 119.3(3)
O9 C21 H21A 109.5
O9 C21 H21B 109.5
H21A C21 H21B 109.5
O9 C21 H21C 109.5
H21A C21 H21C 109.5
H21B C21 H21C 109.5
N1 Cd1 O4 144.39(8)
N1 Cd1 O9 90.18(9)
O4 Cd1 O9 91.05(9)
N1 Cd1 O2 133.94(7)
O4 Cd1 O2 81.32(7)
O9 Cd1 O2 95.37(8)
N1 Cd1 O7 85.55(9)
O4 Cd1 O7 100.49(9)
O9 Cd1 O7 165.49(9)
O2 Cd1 O7 77.91(8)
N1 Cd1 O1 68.63(7)
O4 Cd1 O1 146.95(7)
O9 Cd1 O1 86.26(8)
O2 Cd1 O1 66.19(6)
O7 Cd1 O1 79.27(8)
N1 Cd1 O3 92.19(8)
O4 Cd1 O3 53.21(8)
O9 Cd1 O3 79.49(8)
O2 Cd1 O3 133.80(7)
O7 Cd1 O3 114.47(8)
O1 Cd1 O3 156.12(7)
C1 N1 C5 118.1(3)
C1 N1 Cd1 122.1(2)
C5 N1 Cd1 119.66(17)
C11 N2 C12 129.0(2)
C11 N2 H2A 115.5
C12 N2 H2A 115.5
C19 N3 C20 117.6(3)
O5 N4 O3 122.1(3)
O5 N4 O4 120.3(3)
O3 N4 O4 117.6(2)
O8 N5 O6 121.2(3)
O8 N5 O7 121.1(3)
O6 N5 O7 117.7(3)
C9 O1 C10 116.4(2)
C9 O1 Cd1 116.95(15)
C10 O1 Cd1 119.14(15)
C11 O2 Cd1 120.58(17)
N4 O3 Cd1 90.44(17)
N4 O4 Cd1 98.71(17)
N5 O7 Cd1 107.12(18)
C21 O9 Cd1 125.1(2)
C21 O9 H9 108(2)
Cd1 O9 H9 126(2)

loop_
_geom_bond_atom_site_label_1
_geom_bond_atom_site_label_2
_geom_bond_distance
C1 N1 1.322(4)
C1 C2 1.395(5)
C1 H1 0.9300
C2 C3 1.347(5)
C2 H2 0.9300
C3 C4 1.405(4)
C3 H3 0.9300
C4 C6 1.408(4)
C4 C5 1.416(4)
C5 N1 1.362(4)
C5 C9 1.422(4)
C6 C7 1.347(4)
C6 H6 0.9300
C7 C8 1.410(4)
C7 H7 0.9300
C8 C9 1.354(4)
C8 H8 0.9300
C9 O1 1.379(3)
C10 O1 1.423(3)
C10 C11 1.507(4)
C10 H10A 0.9700
C10 H10B 0.9700
C11 O2 1.230(3)
C11 N2 1.339(3)
C12 C13 1.366(4)
C12 N2 1.412(3)
C12 C20 1.425(4)
C13 C14 1.409(4)
C13 H13 0.9300
C14 C15 1.346(5)
C14 H14 0.9300
C15 C16 1.403(5)
C15 H15 0.9300
C16 C17 1.411(5)
C16 C20 1.418(4)
C17 C18 1.342(5)
C17 H17 0.9300
C18 C19 1.395(5)
C18 H18 0.9300
C19 N3 1.319(4)
C19 H19 0.9300
C20 N3 1.358(4)
C21 O9 1.420(4)
C21 H21A 0.9600
C21 H21B 0.9600
C21 H21C 0.9600
Cd1 N1 2.304(2)
Cd1 O4 2.306(2)
Cd1 O9 2.328(2)
Cd1 O2 2.3630(19)
Cd1 O7 2.369(2)
Cd1 O1 2.4345(18)
Cd1 O3 2.492(2)
N2 H2A 0.8600
N4 O5 1.225(3)
N4 O3 1.249(3)
N4 O4 1.271(3)
N5 O8 1.221(3)
N5 O6 1.248(3)
N5 O7 1.249(3)
O9 H9 0.792(17)

loop_
_geom_torsion_atom_site_label_1
_geom_torsion_atom_site_label_2
_geom_torsion_atom_site_label_3
_geom_torsion_atom_site_label_4
_geom_torsion
N1 C1 C2 C3 0.0(5)
C1 C2 C3 C4 -0.5(5)
C2 C3 C4 C6 -179.3(3)
C2 C3 C4 C5 0.1(4)
C3 C4 C5 N1 0.8(4)
C6 C4 C5 N1 -179.8(3)
C3 C4 C5 C9 -179.4(3)
C6 C4 C5 C9 0.0(4)
C3 C4 C6 C7 178.3(3)
C5 C4 C6 C7 -1.2(4)
C4 C6 C7 C8 1.1(5)
C6 C7 C8 C9 0.2(5)
C7 C8 C9 O1 178.5(3)
C7 C8 C9 C5 -1.3(5)
N1 C5 C9 C8 -179.0(3)
C4 C5 C9 C8 1.2(4)
N1 C5 C9 O1 1.2(4)
C4 C5 C9 O1 -178.7(2)
O1 C10 C11 O2 -0.9(4)
O1 C10 C11 N2 179.6(2)
N2 C12 C13 C14 -179.8(3)
C20 C12 C13 C14 -1.2(4)
C12 C13 C14 C15 0.3(5)
C13 C14 C15 C16 0.4(5)
C14 C15 C16 C17 178.8(3)
C14 C15 C16 C20 -0.3(5)
C15 C16 C17 C18 -179.1(3)
C20 C16 C17 C18 0.0(5)
C16 C17 C18 C19 0.4(6)
C17 C18 C19 N3 -0.6(6)
C15 C16 C20 N3 178.9(3)
C17 C16 C20 N3 -0.3(4)
C15 C16 C20 C12 -0.6(4)
C17 C16 C20 C12 -179.8(3)
C13 C12 C20 N3 -178.2(3)
N2 C12 C20 N3 0.6(4)
C13 C12 C20 C16 1.3(4)
N2 C12 C20 C16 -179.9(2)
C2 C1 N1 C5 0.9(5)
C2 C1 N1 Cd1 175.6(3)
C4 C5 N1 C1 -1.3(4)
C9 C5 N1 C1 178.9(3)
C4 C5 N1 Cd1 -176.14(19)
C9 C5 N1 Cd1 4.0(3)
O4 Cd1 N1 C1 2.5(3)
O9 Cd1 N1 C1 94.6(2)
O2 Cd1 N1 C1 -167.8(2)
O7 Cd1 N1 C1 -99.3(2)
O1 Cd1 N1 C1 -179.5(2)
O3 Cd1 N1 C1 15.1(2)
O4 Cd1 N1 C5 177.19(17)
O9 Cd1 N1 C5 -90.8(2)
O2 Cd1 N1 C5 6.9(2)
O7 Cd1 N1 C5 75.4(2)
O1 Cd1 N1 C5 -4.85(18)
O3 Cd1 N1 C5 -170.2(2)
O2 C11 N2 C12 -3.2(5)
C10 C11 N2 C12 176.3(3)
C13 C12 N2 C11 -12.1(5)
C20 C12 N2 C11 169.2(3)
C18 C19 N3 C20 0.3(5)
C16 C20 N3 C19 0.2(4)
C12 C20 N3 C19 179.7(3)
C8 C9 O1 C10 25.2(4)
C5 C9 O1 C10 -155.0(2)
C8 C9 O1 Cd1 174.7(2)
C5 C9 O1 Cd1 -5.5(3)
C11 C10 O1 C9 164.3(2)
C11 C10 O1 Cd1 15.5(3)
N1 Cd1 O1 C9 5.44(17)
O4 Cd1 O1 C9 -176.73(17)
O9 Cd1 O1 C9 97.10(18)
O2 Cd1 O1 C9 -165.34(19)
O7 Cd1 O1 C9 -83.94(18)
O3 Cd1 O1 C9 43.9(3)
N1 Cd1 O1 C10 154.1(2)
O4 Cd1 O1 C10 -28.1(2)
O9 Cd1 O1 C10 -114.26(19)
O2 Cd1 O1 C10 -16.71(17)
O7 Cd1 O1 C10 64.69(18)
O3 Cd1 O1 C10 -167.45(19)
N2 C11 O2 Cd1 164.7(2)
C10 C11 O2 Cd1 -14.8(3)
N1 Cd1 O2 C11 4.3(3)
O4 Cd1 O2 C11 -170.0(2)
O9 Cd1 O2 C11 99.8(2)
O7 Cd1 O2 C11 -67.2(2)
O1 Cd1 O2 C11 16.3(2)
O3 Cd1 O2 C11 -179.64(19)
O5 N4 O3 Cd1 178.7(3)
O4 N4 O3 Cd1 -2.2(2)
N1 Cd1 O3 N4 -169.54(17)
O4 Cd1 O3 N4 1.36(15)
O9 Cd1 O3 N4 100.68(17)
O2 Cd1 O3 N4 13.3(2)
O7 Cd1 O3 N4 -83.44(17)
O1 Cd1 O3 N4 155.02(16)
O5 N4 O4 Cd1 -178.5(2)
O3 N4 O4 Cd1 2.4(3)
N1 Cd1 O4 N4 14.4(2)
O9 Cd1 O4 N4 -77.38(17)
O2 Cd1 O4 N4 -172.65(17)
O7 Cd1 O4 N4 111.46(17)
O1 Cd1 O4 N4 -162.13(14)
O3 Cd1 O4 N4 -1.35(15)
O8 N5 O7 Cd1 -172.9(2)
O6 N5 O7 Cd1 7.5(3)
N1 Cd1 O7 N5 75.0(2)
O4 Cd1 O7 N5 -69.6(2)
O9 Cd1 O7 N5 148.2(3)
O2 Cd1 O7 N5 -148.3(2)
O1 Cd1 O7 N5 144.1(2)
O3 Cd1 O7 N5 -15.4(2)
N1 Cd1 O9 C21 -60.5(3)
O4 Cd1 O9 C21 83.9(3)
O2 Cd1 O9 C21 165.3(3)
O7 Cd1 O9 C21 -133.1(4)
O1 Cd1 O9 C21 -129.0(3)
O3 Cd1 O9 C21 31.7(3)
